data_1001446
loop_
_publ_author_name
'Costentin, G.'
'Borel, M. M.'
'Grandin, A.'
'Leclaire, A.'
'Raveau, B.'

_publ_section_title
;
 \z-NaMo~2~P~3~O~13~, a second form of pentavalent molybdenum sodium
 phosphate
;
_journal_coden_ASTM JSSCBI
_journal_name_full 'Journal of Solid State Chemistry'
_journal_page_first 31
_journal_page_last 38
_journal_paper_doi 10.1016/0022-4596(90)90291-5
_journal_volume 89
_journal_year 1990
_chemical_formula_structural 'Na (Mo2 P3 O13)'
_chemical_formula_sum 'Mo2 Na O13 P3'
_chemical_name_systematic 'Sodium dimolybdo(V)triphosphate - \z'
_space_group_IT_number 14
_symmetry_cell_setting monoclinic
_symmetry_Int_Tables_number 14
_symmetry_space_group_name_Hall '-P 2ybc'
_symmetry_space_group_name_H-M 'P 1 21/c 1'
_cell_angle_alpha 90
_cell_angle_beta 126.139(7)
_cell_angle_gamma 90
_cell_formula_units_Z 4
_cell_length_a 6.3682(5)
_cell_length_b 22.2546(11)
_cell_length_c 8.6172(8)
_cell_volume 986.3
_refine_ls_R_factor_all 0.062
_cod_database_code 1001446

loop_
_symmetry_equiv_pos_as_xyz
x,y,z
-x,1/2+y,1/2-z
-x,-y,-z
x,1/2-y,1/2+z

loop_
_atom_site_label
_atom_site_type_symbol
_atom_site_symmetry_multiplicity
_atom_site_Wyckoff_symbol
_atom_site_fract_x
_atom_site_fract_y
_atom_site_fract_z
_atom_site_occupancy
_atom_site_attached_hydrogens
_atom_site_calc_flag
Mo1 Mo5+ 4 e 0.2559(1) 0.20833(4) 0.04173(9) 1. 0 d
Mo2 Mo5+ 4 e 0.5520(1) 0.43650(4) 0.2793(1) 1. 0 d
P1 P5+ 4 e 0.6439(4) 0.2964(1) 0.4170(3) 1. 0 d
P2 P5+ 4 e 0.5319(4) 0.5827(1) 0.1516(3) 1. 0 d
P3 P5+ 4 e 0.0208(4) 0.5995(1) 0.7976(3) 1. 0 d
Na1 Na1+ 4 e 0.9661(9) 0.1306(3) 0.3016(7) 1. 0 d
O1 O2- 4 e 0.189(2) 0.2764(4) -0.057(1) 1. 0 d
O2 O2- 4 e 0.578(1) 0.1876(4) 0.0600(9) 1. 0 d
O3 O2- 4 e -0.060(1) 0.2076(5) 0.046(1) 1. 0 d
O4 O2- 4 e 0.059(1) 0.1608(4) 0.7953(9) 1. 0 d
O5 O2- 4 e 0.510(1) 0.2376(3) 0.314(1) 1. 0 d
O6 O2- 4 e 0.309(1) 0.1243(4) 0.180(1) 1. 0 d
O7 O2- 4 e 0.716(2) 0.4408(5) 0.519(1) 1. 0 d
O8 O2- 4 e 0.482(1) 0.5225(4) 0.209(1) 1. 0 d
O9 O2- 4 e 0.553(1) 0.3475(3) 0.2691(9) 1. 0 d
O10 O2- 4 e 0.186(1) 0.4327(4) 0.200(1) 1. 0 d
O11 O2- 4 e 0.868(1) 0.4418(4) 0.2770(9) 1. 0 d
O12 O2- 4 e 0.366(1) 0.4229(4) -0.0332(8) 1. 0 d
O13 O2- 4 e 0.247(1) 0.6130(4) 0.0188(9) 1. 0 d

loop_
_atom_type_symbol
_atom_type_oxidation_number
Mo5+ 5.000
P5+ 5.000
Na1+ 1.000
O2- -2.000
